data_4515755
loop_
_publ_author_name
'Liu, Xihong'
'Wang, Pengxin'
'Bai, Lutao'
'Li, Dan'
'Wang, Linqing'
'Yang, Dongxu'
'Wang, Rui'

_publ_section_title
;
 Construction of Vicinal All-Carbon Quaternary Stereocenters Enabled by a
 Catalytic Asymmetric Dearomatization Reaction of \b-Naphthols with
 3-Bromooxindoles
;
_journal_issue 11
_journal_name_full 'ACS Catalysis'
_journal_page_first 10888
_journal_paper_doi 10.1021/acscatal.8b03905
_journal_volume 8
_journal_year 2018
_chemical_absolute_configuration unk
_chemical_formula_sum 'C25 H21 N O2 S'
_chemical_formula_weight 399.49
_space_group_crystal_system monoclinic
_space_group_IT_number 5
_space_group_name_Hall 'C 2y'
_space_group_name_H-M_alt 'C 1 2 1'
_atom_sites_solution_hydrogens geom
_atom_sites_solution_primary direct
_atom_sites_solution_secondary difmap
_audit_creation_method SHELXL-2014/7
_cell_angle_alpha 90
_cell_angle_beta 107.363(5)
_cell_angle_gamma 90
_cell_formula_units_Z 4
_cell_length_a 26.960(10)
_cell_length_b 8.264(3)
_cell_length_c 9.337(4)
_cell_measurement_reflns_used 3445
_cell_measurement_temperature 296(2)
_cell_measurement_theta_max 30.42
_cell_measurement_theta_min 2.36
_cell_volume 1985.5(13)
_computing_cell_refinement 'Bruker SMART'
_computing_data_collection 'Bruker SMART APEX II'
_computing_data_reduction 'Bruker SAINT'
_computing_molecular_graphics SHELXTL
_computing_publication_material SHELXTL
_computing_structure_refinement 'SHELXL-2014/7 (Sheldrick, 2014)'
_computing_structure_solution 'SHELXL-2014/7 (Sheldrick, 2014)'
_diffrn_ambient_temperature 296(2)
_diffrn_detector_area_resol_mean 'fine-focus sealed tube'
_diffrn_measured_fraction_theta_full 0.975
_diffrn_measured_fraction_theta_max 0.975
_diffrn_measurement_device_type 'Bruker APEX II area detector'
_diffrn_measurement_method '\w scan'
_diffrn_radiation_type MoK\a
_diffrn_radiation_wavelength 0.71073
_diffrn_reflns_av_R_equivalents 0.0291
_diffrn_reflns_av_unetI/netI 0.0462
_diffrn_reflns_Laue_measured_fraction_full 0.975
_diffrn_reflns_Laue_measured_fraction_max 0.975
_diffrn_reflns_limit_h_max 32
_diffrn_reflns_limit_h_min -24
_diffrn_reflns_limit_k_max 9
_diffrn_reflns_limit_k_min -9
_diffrn_reflns_limit_l_max 11
_diffrn_reflns_limit_l_min -11
_diffrn_reflns_number 4763
_diffrn_reflns_point_group_measured_fraction_full 0.874
_diffrn_reflns_point_group_measured_fraction_max 0.874
_diffrn_reflns_theta_full 24.993
_diffrn_reflns_theta_max 24.993
_diffrn_reflns_theta_min 1.583
_exptl_absorpt_coefficient_mu 0.185
_exptl_absorpt_correction_type multi-scan
_exptl_absorpt_process_details SADABS
_exptl_crystal_colour colorless
_exptl_crystal_density_diffrn 1.336
_exptl_crystal_description block
_exptl_crystal_F_000 840
_exptl_crystal_size_max 0.300
_exptl_crystal_size_mid 0.200
_exptl_crystal_size_min 0.200
_exptl_transmission_factor_max 0.964
_exptl_transmission_factor_min 0.957
_refine_diff_density_max 0.239
_refine_diff_density_min -0.287
_refine_diff_density_rms 0.040
_refine_ls_abs_structure_details
;
 Flack x determined using 1102 quotients [(I+)-(I-)]/[(I+)+(I-)]
 (Parsons, Flack and Wagner, Acta Cryst. B69 (2013) 249-259).
;
_refine_ls_abs_structure_Flack 0.03(5)
_refine_ls_extinction_method none
_refine_ls_goodness_of_fit_ref 0.999
_refine_ls_hydrogen_treatment constr
_refine_ls_matrix_type full
_refine_ls_number_parameters 264
_refine_ls_number_reflns 3065
_refine_ls_number_restraints 1
_refine_ls_restrained_S_all 0.999
_refine_ls_R_factor_all 0.0367
_refine_ls_R_factor_gt 0.0341
_refine_ls_shift/su_max 0.000
_refine_ls_shift/su_mean 0.000
_refine_ls_structure_factor_coef Fsqd
_refine_ls_weighting_details 'w=1/[\s^2^(Fo^2^)+(0.0780P)^2^+0.0078P] where P=(Fo^2^+2Fc^2^)/3'
_refine_ls_weighting_scheme calc
_refine_ls_wR_factor_gt 0.1000
_refine_ls_wR_factor_ref 0.1048
_reflns_Friedel_coverage 0.667
_reflns_Friedel_fraction_full 0.757
_reflns_Friedel_fraction_max 0.757
_reflns_number_gt 2892
_reflns_number_total 3065
_reflns_threshold_expression 'I > 2\s(I)'
_cod_data_source_file cs8b03905_si_002.cif
_cod_data_source_block 1
_cod_depositor_comments
;
The following automatic conversions were performed:

data item '_exptl_absorpt_correction_type' value 'Multi-scan' was
changed to 'multi-scan' in accordance with the
/home/data/users/saulius/crontab/automatic-downloads/current/ACS/lib/dictionaries/cif_core.dic
dictionary named 'cif_core.dic' version 2.4.2 last updated on
2011-04-26.

Automatic conversion script
Id: cif_fix_values 6909 2019-04-08 15:41:33Z antanas 
;
_cod_original_cell_volume 1985.4(13)
_cod_original_sg_symbol_H-M 'C 2'
_cod_database_code 4515755
_shelx_shelxl_version_number 2014/7
_shelx_space_group_comment
;
The symmetry employed for this shelxl refinement is uniquely defined
by the following loop, which should always be used as a source of
symmetry information in preference to the above space-group names.
They are only intended as comments.
;
_shelx_estimated_absorpt_t_min 0.947
_shelx_estimated_absorpt_t_max 0.964

loop_
_space_group_symop_operation_xyz
'x, y, z'
'-x, y, -z'
'x+1/2, y+1/2, z'
'-x+1/2, y+1/2, -z'

loop_
_atom_site_label
_atom_site_type_symbol
_atom_site_fract_x
_atom_site_fract_y
_atom_site_fract_z
_atom_site_U_iso_or_equiv
_atom_site_adp_type
_atom_site_occupancy
_atom_site_site_symmetry_order
_atom_site_calc_flag
_atom_site_refinement_flags_posn
_atom_site_refinement_flags_adp
S1 S 0.17760(3) 0.31173(15) -0.01954(9) 0.0496(3) Uani 1 1 d . .
O1 O 0.24096(7) 0.2599(2) 0.5268(2) 0.0274(5) Uani 1 1 d . .
O2 O 0.15278(8) 0.1582(3) 0.6616(2) 0.0367(6) Uani 1 1 d . .
N1 N 0.20246(9) 0.0418(3) 0.3870(3) 0.0230(5) Uani 1 1 d . .
H1 H 0.2258 -0.0290 0.4277 0.028 Uiso 1 1 calc R U
C1 C 0.15318(10) 0.2807(3) 0.3384(3) 0.0212(6) Uani 1 1 d . .
C2 C 0.12744(10) 0.1474(3) 0.2316(3) 0.0204(6) Uani 1 1 d . .
C3 C 0.08336(10) 0.1449(4) 0.1094(3) 0.0242(6) Uani 1 1 d . .
H3 H 0.0631 0.2373 0.0817 0.029 Uiso 1 1 calc R U
C4 C 0.06969(11) 0.0021(4) 0.0282(3) 0.0288(7) Uani 1 1 d . .
H4 H 0.0396 -0.0012 -0.0530 0.035 Uiso 1 1 calc R U
C5 C 0.10023(11) -0.1352(4) 0.0667(4) 0.0312(7) Uani 1 1 d . .
H5 H 0.0903 -0.2296 0.0113 0.037 Uiso 1 1 calc R U
C6 C 0.14572(11) -0.1339(4) 0.1873(3) 0.0257(6) Uani 1 1 d . .
H6 H 0.1667 -0.2250 0.2129 0.031 Uiso 1 1 calc R U
C7 C 0.15807(10) 0.0089(4) 0.2668(3) 0.0205(6) Uani 1 1 d . .
C8 C 0.20427(10) 0.1978(4) 0.4312(3) 0.0216(6) Uani 1 1 d . .
C9 C 0.16725(11) 0.4279(3) 0.2552(3) 0.0256(6) Uani 1 1 d . .
H9A H 0.1354 0.4759 0.1921 0.031 Uiso 1 1 calc R U
H9B H 0.1846 0.5082 0.3288 0.031 Uiso 1 1 calc R U
C10 C 0.20160(11) 0.3873(4) 0.1593(3) 0.0272(6) Uani 1 1 d . .
C11 C 0.25333(14) 0.4082(6) 0.1937(4) 0.0502(11) Uani 1 1 d . .
H11 H 0.2737 0.4479 0.2857 0.060 Uiso 1 1 calc R U
C12 C 0.27390(14) 0.3636(6) 0.0754(4) 0.0548(12) Uani 1 1 d . .
H12 H 0.3089 0.3710 0.0821 0.066 Uiso 1 1 calc R U
C13 C 0.23770(12) 0.3103(6) -0.0454(4) 0.0451(9) Uani 1 1 d . .
H13 H 0.2442 0.2764 -0.1330 0.054 Uiso 1 1 calc R U
C14 C 0.12003(10) 0.3343(4) 0.4500(3) 0.0218(6) Uani 1 1 d . .
C15 C 0.11859(11) 0.1821(4) 0.5438(3) 0.0257(7) Uani 1 1 d . .
C16 C 0.07676(11) 0.0633(4) 0.4896(3) 0.0269(6) Uani 1 1 d . .
C17 C 0.03226(11) 0.1113(4) 0.3878(3) 0.0254(6) Uani 1 1 d . .
H17 H 0.0058 0.0358 0.3528 0.030 Uiso 1 1 calc R U
C18 C 0.02374(11) 0.2763(4) 0.3303(3) 0.0246(6) Uani 1 1 d . .
C19 C -0.02638(11) 0.3253(4) 0.2486(3) 0.0316(7) Uani 1 1 d . .
H19 H -0.0537 0.2522 0.2315 0.038 Uiso 1 1 calc R U
C20 C -0.03575(12) 0.4799(5) 0.1932(4) 0.0369(8) Uani 1 1 d . .
H20 H -0.0692 0.5112 0.1391 0.044 Uiso 1 1 calc R U
C21 C 0.00527(12) 0.5894(4) 0.2189(4) 0.0374(8) Uani 1 1 d . .
H21 H -0.0008 0.6942 0.1814 0.045 Uiso 1 1 calc R U
C22 C 0.05517(12) 0.5425(4) 0.3002(3) 0.0288(7) Uani 1 1 d . .
H22 H 0.0823 0.6165 0.3163 0.035 Uiso 1 1 calc R U
C23 C 0.06542(10) 0.3864(4) 0.3581(3) 0.0223(6) Uani 1 1 d . .
C24 C 0.14726(12) 0.4691(4) 0.5587(4) 0.0297(7) Uani 1 1 d . .
H24A H 0.1516 0.5625 0.5025 0.044 Uiso 1 1 calc R U
H24B H 0.1807 0.4317 0.6191 0.044 Uiso 1 1 calc R U
H24C H 0.1265 0.4974 0.6225 0.044 Uiso 1 1 calc R U
C25 C 0.08499(14) -0.1010(4) 0.5600(4) 0.0386(8) Uani 1 1 d . .
H25A H 0.0549 -0.1669 0.5165 0.058 Uiso 1 1 calc R U
H25B H 0.0904 -0.0912 0.6660 0.058 Uiso 1 1 calc R U
H25C H 0.1149 -0.1504 0.5427 0.058 Uiso 1 1 calc R U

loop_
_atom_site_aniso_label
_atom_site_aniso_U_11
_atom_site_aniso_U_22
_atom_site_aniso_U_33
_atom_site_aniso_U_23
_atom_site_aniso_U_13
_atom_site_aniso_U_12
S1 0.0278(4) 0.0928(8) 0.0282(4) -0.0134(5) 0.0081(3) -0.0084(4)
O1 0.0228(10) 0.0249(11) 0.0289(11) -0.0018(9) -0.0008(8) -0.0040(8)
O2 0.0313(11) 0.0475(15) 0.0266(12) 0.0095(11) 0.0015(9) -0.0002(10)
N1 0.0216(11) 0.0174(13) 0.0252(13) 0.0010(10) -0.0004(9) 0.0025(9)
C1 0.0206(13) 0.0193(14) 0.0213(13) -0.0008(12) 0.0027(10) 0.0017(11)
C2 0.0202(12) 0.0213(14) 0.0201(14) -0.0014(12) 0.0068(11) -0.0015(11)
C3 0.0213(13) 0.0284(16) 0.0211(14) 0.0011(12) 0.0035(11) 0.0018(12)
C4 0.0224(14) 0.0392(19) 0.0203(15) -0.0035(14) -0.0004(11) -0.0055(13)
C5 0.0334(16) 0.0273(17) 0.0327(16) -0.0107(14) 0.0096(13) -0.0080(13)
C6 0.0284(15) 0.0172(15) 0.0322(15) -0.0031(12) 0.0099(12) -0.0016(11)
C7 0.0218(13) 0.0202(14) 0.0190(14) 0.0015(11) 0.0053(10) -0.0020(11)
C8 0.0185(13) 0.0225(15) 0.0241(14) 0.0014(12) 0.0066(11) 0.0002(11)
C9 0.0316(15) 0.0187(15) 0.0247(15) 0.0022(12) 0.0057(12) 0.0002(12)
C10 0.0303(15) 0.0249(15) 0.0259(15) 0.0007(13) 0.0079(12) -0.0036(12)
C11 0.0352(18) 0.084(3) 0.0310(18) -0.015(2) 0.0088(14) -0.0240(19)
C12 0.0312(16) 0.094(4) 0.044(2) -0.012(2) 0.0172(15) -0.0138(19)
C13 0.0346(17) 0.071(3) 0.0343(17) -0.007(2) 0.0168(14) -0.0039(18)
C14 0.0233(12) 0.0203(14) 0.0203(13) -0.0020(12) 0.0045(11) 0.0014(11)
C15 0.0252(14) 0.0268(17) 0.0254(15) -0.0021(13) 0.0078(12) 0.0042(12)
C16 0.0330(15) 0.0261(16) 0.0238(14) -0.0022(13) 0.0120(12) 0.0006(12)
C17 0.0290(14) 0.0246(15) 0.0221(15) -0.0014(12) 0.0069(12) -0.0013(12)
C18 0.0269(14) 0.0255(15) 0.0218(13) -0.0021(12) 0.0080(11) 0.0017(12)
C19 0.0269(14) 0.0378(19) 0.0285(15) -0.0006(15) 0.0059(12) -0.0007(13)
C20 0.0257(15) 0.043(2) 0.0361(18) 0.0109(16) 0.0006(12) 0.0115(14)
C21 0.0370(17) 0.0306(18) 0.0417(19) 0.0082(16) 0.0073(15) 0.0128(14)
C22 0.0307(15) 0.0245(17) 0.0300(16) 0.0009(13) 0.0072(12) 0.0036(12)
C23 0.0252(14) 0.0235(15) 0.0180(13) -0.0008(12) 0.0058(11) 0.0059(11)
C24 0.0309(15) 0.0266(17) 0.0281(16) -0.0063(13) 0.0037(12) 0.0004(13)
C25 0.0466(19) 0.0268(18) 0.0429(19) 0.0061(16) 0.0143(15) 0.0019(15)

loop_
_atom_type_symbol
_atom_type_description
_atom_type_scat_dispersion_real
_atom_type_scat_dispersion_imag
_atom_type_scat_source
C C 0.0033 0.0016 'International Tables Vol C Tables 4.2.6.8 and 6.1.1.4'
H H 0.0000 0.0000 'International Tables Vol C Tables 4.2.6.8 and 6.1.1.4'
N N 0.0061 0.0033 'International Tables Vol C Tables 4.2.6.8 and 6.1.1.4'
O O 0.0106 0.0060 'International Tables Vol C Tables 4.2.6.8 and 6.1.1.4'
S S 0.1246 0.1234 'International Tables Vol C Tables 4.2.6.8 and 6.1.1.4'

loop_
_geom_angle_atom_site_label_1
_geom_angle_atom_site_label_2
_geom_angle_atom_site_label_3
_geom_angle
C13 S1 C10 92.40(16)
C8 N1 C7 112.0(2)
C8 N1 H1 124.0
C7 N1 H1 124.0
C2 C1 C9 112.0(2)
C2 C1 C8 101.7(2)
C9 C1 C8 108.5(2)
C2 C1 C14 113.0(2)
C9 C1 C14 111.8(2)
C8 C1 C14 109.2(2)
C3 C2 C7 119.1(3)
C3 C2 C1 132.1(3)
C7 C2 C1 108.7(2)
C2 C3 C4 119.1(3)
C2 C3 H3 120.5
C4 C3 H3 120.5
C5 C4 C3 120.9(3)
C5 C4 H4 119.6
C3 C4 H4 119.6
C4 C5 C6 121.0(3)
C4 C5 H5 119.5
C6 C5 H5 119.5
C7 C6 C5 117.0(3)
C7 C6 H6 121.5
C5 C6 H6 121.5
C6 C7 C2 123.0(3)
C6 C7 N1 127.4(3)
C2 C7 N1 109.6(2)
O1 C8 N1 124.7(3)
O1 C8 C1 127.5(3)
N1 C8 C1 107.8(2)
C10 C9 C1 114.2(2)
C10 C9 H9A 108.7
C1 C9 H9A 108.7
C10 C9 H9B 108.7
C1 C9 H9B 108.7
H9A C9 H9B 107.6
C11 C10 C9 127.4(3)
C11 C10 S1 110.0(2)
C9 C10 S1 122.6(2)
C10 C11 C12 113.4(3)
C10 C11 H11 123.3
C12 C11 H11 123.3
C13 C12 C11 112.8(3)
C13 C12 H12 123.6
C11 C12 H12 123.6
C12 C13 S1 111.5(2)
C12 C13 H13 124.3
S1 C13 H13 124.3
C23 C14 C24 110.9(2)
C23 C14 C15 111.5(2)
C24 C14 C15 107.7(2)
C23 C14 C1 109.8(2)
C24 C14 C1 112.0(2)
C15 C14 C1 104.7(2)
O2 C15 C16 119.9(3)
O2 C15 C14 120.3(3)
C16 C15 C14 119.8(2)
C17 C16 C15 118.5(3)
C17 C16 C25 124.1(3)
C15 C16 C25 117.2(3)
C16 C17 C18 122.9(3)
C16 C17 H17 118.5
C18 C17 H17 118.5
C19 C18 C23 120.1(3)
C19 C18 C17 119.5(3)
C23 C18 C17 120.4(2)
C20 C19 C18 120.9(3)
C20 C19 H19 119.5
C18 C19 H19 119.5
C19 C20 C21 119.5(3)
C19 C20 H20 120.2
C21 C20 H20 120.2
C22 C21 C20 120.1(3)
C22 C21 H21 119.9
C20 C21 H21 119.9
C21 C22 C23 121.2(3)
C21 C22 H22 119.4
C23 C22 H22 119.4
C22 C23 C18 118.1(3)
C22 C23 C14 121.6(3)
C18 C23 C14 120.2(3)
C14 C24 H24A 109.5
C14 C24 H24B 109.5
H24A C24 H24B 109.5
C14 C24 H24C 109.5
H24A C24 H24C 109.5
H24B C24 H24C 109.5
C16 C25 H25A 109.5
C16 C25 H25B 109.5
H25A C25 H25B 109.5
C16 C25 H25C 109.5
H25A C25 H25C 109.5
H25B C25 H25C 109.5

loop_
_geom_bond_atom_site_label_1
_geom_bond_atom_site_label_2
_geom_bond_distance
S1 C13 1.708(3)
S1 C10 1.719(3)
O1 C8 1.229(3)
O2 C15 1.222(4)
N1 C8 1.350(4)
N1 C7 1.401(4)
N1 H1 0.8600
C1 C2 1.509(4)
C1 C9 1.550(4)
C1 C8 1.551(4)
C1 C14 1.624(3)
C2 C3 1.380(4)
C2 C7 1.392(4)
C3 C4 1.391(5)
C3 H3 0.9300
C4 C5 1.384(5)
C4 H4 0.9300
C5 C6 1.396(4)
C5 H5 0.9300
C6 C7 1.381(4)
C6 H6 0.9300
C9 C10 1.505(4)
C9 H9A 0.9700
C9 H9B 0.9700
C10 C11 1.346(4)
C11 C12 1.424(5)
C11 H11 0.9300
C12 C13 1.327(5)
C12 H12 0.9300
C13 H13 0.9300
C14 C23 1.528(4)
C14 C24 1.538(4)
C14 C15 1.540(4)
C15 C16 1.467(4)
C16 C17 1.349(4)
C16 C25 1.496(5)
C17 C18 1.458(4)
C17 H17 0.9300
C18 C19 1.399(4)
C18 C23 1.408(4)
C19 C20 1.373(5)
C19 H19 0.9300
C20 C21 1.394(5)
C20 H20 0.9300
C21 C22 1.388(4)
C21 H21 0.9300
C22 C23 1.394(4)
C22 H22 0.9300
C24 H24A 0.9600
C24 H24B 0.9600
C24 H24C 0.9600
C25 H25A 0.9600
C25 H25B 0.9600
C25 H25C 0.9600

loop_
_geom_torsion_atom_site_label_1
_geom_torsion_atom_site_label_2
_geom_torsion_atom_site_label_3
_geom_torsion_atom_site_label_4
_geom_torsion
C9 C1 C2 C3 -57.0(4)
C8 C1 C2 C3 -172.7(3)
C14 C1 C2 C3 70.3(4)
C9 C1 C2 C7 119.1(2)
C8 C1 C2 C7 3.4(3)
C14 C1 C2 C7 -113.6(2)
C7 C2 C3 C4 2.4(4)
C1 C2 C3 C4 178.2(3)
C2 C3 C4 C5 -1.4(4)
C3 C4 C5 C6 -0.4(5)
C4 C5 C6 C7 1.0(4)
C5 C6 C7 C2 0.1(4)
C5 C6 C7 N1 -176.9(3)
C3 C2 C7 C6 -1.8(4)
C1 C2 C7 C6 -178.5(2)
C3 C2 C7 N1 175.7(2)
C1 C2 C7 N1 -1.0(3)
C8 N1 C7 C6 175.1(3)
C8 N1 C7 C2 -2.3(3)
C7 N1 C8 O1 -174.4(3)
C7 N1 C8 C1 4.4(3)
C2 C1 C8 O1 174.2(3)
C9 C1 C8 O1 55.9(4)
C14 C1 C8 O1 -66.2(3)
C2 C1 C8 N1 -4.7(3)
C9 C1 C8 N1 -122.9(2)
C14 C1 C8 N1 115.0(2)
C2 C1 C9 C10 -56.6(3)
C8 C1 C9 C10 54.9(3)
C14 C1 C9 C10 175.4(2)
C1 C9 C10 C11 -99.8(4)
C1 C9 C10 S1 82.8(3)
C13 S1 C10 C11 -0.2(3)
C13 S1 C10 C9 177.5(3)
C9 C10 C11 C12 -177.5(4)
S1 C10 C11 C12 0.2(5)
C10 C11 C12 C13 0.0(6)
C11 C12 C13 S1 -0.2(6)
C10 S1 C13 C12 0.3(4)
C2 C1 C14 C23 -56.8(3)
C9 C1 C14 C23 70.6(3)
C8 C1 C14 C23 -169.2(2)
C2 C1 C14 C24 179.5(2)
C9 C1 C14 C24 -53.1(3)
C8 C1 C14 C24 67.0(3)
C2 C1 C14 C15 63.0(3)
C9 C1 C14 C15 -169.6(2)
C8 C1 C14 C15 -49.4(3)
C23 C14 C15 O2 -151.8(3)
C24 C14 C15 O2 -29.9(4)
C1 C14 C15 O2 89.5(3)
C23 C14 C15 C16 29.9(3)
C24 C14 C15 C16 151.7(2)
C1 C14 C15 C16 -88.9(3)
O2 C15 C16 C17 160.3(3)
C14 C15 C16 C17 -21.3(4)
O2 C15 C16 C25 -15.2(4)
C14 C15 C16 C25 163.1(3)
C15 C16 C17 C18 -0.5(4)
C25 C16 C17 C18 174.7(3)
C16 C17 C18 C19 -167.5(3)
C16 C17 C18 C23 11.7(4)
C23 C18 C19 C20 0.6(4)
C17 C18 C19 C20 179.8(3)
C18 C19 C20 C21 0.0(5)
C19 C20 C21 C22 -0.2(5)
C20 C21 C22 C23 -0.2(5)
C21 C22 C23 C18 0.8(4)
C21 C22 C23 C14 -179.0(3)
C19 C18 C23 C22 -1.0(4)
C17 C18 C23 C22 179.8(2)
C19 C18 C23 C14 178.8(3)
C17 C18 C23 C14 -0.4(4)
C24 C14 C23 C22 40.9(3)
C15 C14 C23 C22 160.9(3)
C1 C14 C23 C22 -83.5(3)
C24 C14 C23 C18 -138.8(3)
C15 C14 C23 C18 -18.8(3)
C1 C14 C23 C18 96.8(3)
